data_7247785
loop_
_publ_author_name
'Lamba, Manisha'
'Singh, Prasoon Raj'
'Bhatt, Shubham'
'Goswami, Avijit'

_publ_section_title
;
 Metal- and additive-free TfOH catalyzed chemoselective O- and
 S-trifluoroethylation of oxindoles, isoindolines and thio-oxindoles
;
_journal_issue 1
_journal_name_full 'Green Chemistry'
_journal_page_first 448
_journal_page_last 455
_journal_paper_doi 10.1039/D3GC03702A
_journal_volume 26
_journal_year 2024
_chemical_formula_moiety 'C22 H15 F4 N S'
_chemical_formula_sum 'C22 H15 F4 N S'
_chemical_formula_weight 401.41
_space_group_crystal_system orthorhombic
_space_group_IT_number 29
_space_group_name_Hall 'P 2c -2ac'
_space_group_name_H-M_alt 'P c a 21'
_atom_sites_solution_hydrogens mixed
_atom_sites_solution_primary dual
_audit_creation_date 2023-04-19
_audit_creation_method
;
Olex2 1.5
(compiled 2022.04.07 svn.rca3783a0 for OlexSys, GUI svn.r6498)
;
_audit_update_record
;
2023-04-19 deposited with the CCDC.	2023-11-23 downloaded from the CCDC.
;
_cell_angle_alpha 90
_cell_angle_beta 90
_cell_angle_gamma 90
_cell_formula_units_Z 4
_cell_length_a 6.8631(3)
_cell_length_b 16.0474(5)
_cell_length_c 16.9025(6)
_cell_measurement_reflns_used 5820
_cell_measurement_temperature 298
_cell_measurement_theta_max 26.36
_cell_measurement_theta_min 2.72
_cell_volume 1861.56(12)
_computing_cell_refinement 'SAINT V8.40B (?, 2016)'
_computing_data_reduction 'SAINT V8.40B (?, 2016)'
_computing_molecular_graphics 'Olex2 1.5 (Dolomanov et al., 2009)'
_computing_publication_material 'Olex2 1.5 (Dolomanov et al., 2009)'
_computing_structure_refinement 'SHELXL 2018/3 (Sheldrick, 2015)'
_computing_structure_solution 'SHELXT 2018/2 (Sheldrick, 2018)'
_diffrn_ambient_temperature 298
_diffrn_detector 'Bruker APEX2 area detector'
_diffrn_detector_area_resol_mean 7.9
_diffrn_detector_type 'CCD area detector'
_diffrn_measured_fraction_theta_full 0.995
_diffrn_measured_fraction_theta_max 0.995
_diffrn_measurement_device 'three-circle diffractometer'
_diffrn_measurement_device_type 'Bruker SMART APEX2 area detector'
_diffrn_measurement_method '\w and \f scans'
_diffrn_radiation_monochromator 'mirror optics'
_diffrn_radiation_probe x-ray
_diffrn_radiation_type MoK\a
_diffrn_radiation_wavelength 0.71073
_diffrn_reflns_av_R_equivalents 0.0595
_diffrn_reflns_av_unetI/netI 0.0601
_diffrn_reflns_Laue_measured_fraction_full 0.995
_diffrn_reflns_Laue_measured_fraction_max 0.995
_diffrn_reflns_limit_h_max 8
_diffrn_reflns_limit_h_min -7
_diffrn_reflns_limit_k_max 17
_diffrn_reflns_limit_k_min -20
_diffrn_reflns_limit_l_max 20
_diffrn_reflns_limit_l_min -21
_diffrn_reflns_number 9025
_diffrn_reflns_point_group_measured_fraction_full 0.989
_diffrn_reflns_point_group_measured_fraction_max 0.987
_diffrn_reflns_theta_full 25.242
_diffrn_reflns_theta_max 26.417
_diffrn_reflns_theta_min 2.724
_diffrn_source 'microfocus sealed X-ray tube'
_diffrn_source_current 1.0
_diffrn_source_power 0.05
_diffrn_source_type 'Incoatec I\ms'
_diffrn_source_voltage 50.0
_diffrn_standards_number 0
_exptl_absorpt_coefficient_mu 0.219
_exptl_absorpt_correction_T_max 0.7454
_exptl_absorpt_correction_T_min 0.4960
_exptl_absorpt_correction_type multi-scan
_exptl_absorpt_process_details
;
SADABS-2016/2 (Bruker,2016/2) was used for absorption correction.
wR2(int) was 0.1546 before and 0.0711 after correction.
The Ratio of minimum to maximum transmission is 0.6654.
The \l/2 correction factor is Not present.
;
_exptl_crystal_colour colourless
_exptl_crystal_colour_primary colourless
_exptl_crystal_density_diffrn 1.432
_exptl_crystal_description block
_exptl_crystal_F_000 824
_exptl_crystal_size_max 0.235
_exptl_crystal_size_mid 0.123
_exptl_crystal_size_min 0.098
_refine_diff_density_max 0.213
_refine_diff_density_min -0.246
_refine_diff_density_rms 0.044
_refine_ls_abs_structure_details
;
 Flack x determined using 1428 quotients [(I+)-(I-)]/[(I+)+(I-)]
 (Parsons, Flack and Wagner, Acta Cryst. B69 (2013) 249-259).
;
_refine_ls_abs_structure_Flack 0.03(5)
_refine_ls_extinction_method none
_refine_ls_goodness_of_fit_ref 1.045
_refine_ls_hydrogen_treatment mixed
_refine_ls_matrix_type full
_refine_ls_number_parameters 257
_refine_ls_number_reflns 3786
_refine_ls_number_restraints 1
_refine_ls_restrained_S_all 1.045
_refine_ls_R_factor_all 0.0496
_refine_ls_R_factor_gt 0.0441
_refine_ls_shift/su_max 0.001
_refine_ls_shift/su_mean 0.000
_refine_ls_structure_factor_coef Fsqd
_refine_ls_weighting_details 'w=1/[\s^2^(Fo^2^)+(0.0509P)^2^+0.2850P] where P=(Fo^2^+2Fc^2^)/3'
_refine_ls_weighting_scheme calc
_refine_ls_wR_factor_gt 0.1068
_refine_ls_wR_factor_ref 0.1112
_reflns_Friedel_coverage 0.912
_reflns_Friedel_fraction_full 0.983
_reflns_Friedel_fraction_max 0.979
_reflns_number_gt 3446
_reflns_number_total 3786
_reflns_threshold_expression 'I > 2\s(I)'
_cod_data_source_file d3gc03702a2.cif
_cod_data_source_block agml_868_0ma_a
_cod_depositor_comments 'Adding full bibliography for 7247784--7247789.cif.'
_cod_database_code 7247785
_shelx_shelxl_version_number 2018/3
_shelx_space_group_comment
;
The symmetry employed for this shelxl refinement is uniquely defined
by the following loop, which should always be used as a source of
symmetry information in preference to the above space-group names.
They are only intended as comments.
;
_shelx_estimated_absorpt_t_max 0.979
_shelx_estimated_absorpt_t_min 0.950
_olex2_refinement_description
;
1. Fixed Uiso
 At 1.2 times of:
  All C(H) groups, All C(H,H) groups
2.a Secondary CH2 refined with riding coordinates:
 C2(H2A,H2B)
2.b Aromatic/amide H refined with riding coordinates:
 C14(H14), C13(H13), C12(H12), C21(H21), C20(H20), C18(H18), C15(H15),
 C10(H10), C9(H9), C8(H8), C7(H7), C6(H6)
;
_olex2_submission_special_instructions 'No special instructions were received'

loop_
_space_group_symop_operation_xyz
'x, y, z'
'-x, -y, z+1/2'
'-x+1/2, y, z+1/2'
'x+1/2, -y, z'

loop_
_atom_site_label
_atom_site_type_symbol
_atom_site_fract_x
_atom_site_fract_y
_atom_site_fract_z
_atom_site_U_iso_or_equiv
_atom_site_adp_type
_atom_site_occupancy
_atom_site_site_symmetry_order
_atom_site_calc_flag
_atom_site_refinement_flags_posn
_atom_site_refinement_flags_adp
_atom_site_refinement_flags_occupancy
_atom_site_disorder_assembly
_atom_site_disorder_group
S1 S 0.78892(13) 0.68610(5) 0.50428(5) 0.0432(2) Uani 1 1 d . . . . .
F2 F 0.6675(6) 0.5999(2) 0.6621(2) 0.0975(11) Uani 1 1 d . . . . .
F3 F 0.9029(6) 0.53571(17) 0.60886(18) 0.0979(12) Uani 1 1 d . . . . .
F1 F 0.9483(8) 0.6050(2) 0.7143(2) 0.1200(16) Uani 1 1 d . . . . .
F4 F -0.1382(4) 0.94170(16) 0.53177(16) 0.0656(7) Uani 1 1 d . . . . .
N1 N 0.5435(4) 0.77614(19) 0.59489(15) 0.0397(7) Uani 1 1 d . . . . .
C17 C 0.2991(5) 0.82169(17) 0.5084(2) 0.0330(6) Uani 1 1 d . . . . .
C16 C 0.5564(6) 0.9049(2) 0.3958(2) 0.0420(8) Uani 1 1 d . . . . .
C14 C 0.7727(6) 0.9048(3) 0.2842(2) 0.0541(10) Uani 1 1 d . . . . .
H14 H 0.846282 0.933570 0.246976 0.065 Uiso 1 1 calc R U . . .
C13 C 0.7696(6) 0.8197(3) 0.2838(2) 0.0514(10) Uani 1 1 d . . . . .
H13 H 0.840360 0.790511 0.245910 0.062 Uiso 1 1 calc R U . . .
C12 C 0.6615(6) 0.7766(2) 0.3397(2) 0.0447(8) Uani 1 1 d . . . . .
H12 H 0.661818 0.718645 0.339346 0.054 Uiso 1 1 calc R U . . .
C11 C 0.5527(5) 0.81885(19) 0.39604(18) 0.0334(7) Uani 1 1 d . . . . .
C4 C 0.4400(5) 0.76967(18) 0.45933(17) 0.0313(6) Uani 1 1 d . . . . .
C3 C 0.5833(5) 0.74613(19) 0.52623(17) 0.0335(7) Uani 1 1 d . . . . .
C2 C 0.9047(6) 0.6816(2) 0.5993(2) 0.0466(9) Uani 1 1 d . . . . .
H2A H 1.044719 0.683880 0.591876 0.056 Uiso 1 1 calc R U . . .
H2B H 0.866881 0.730350 0.629574 0.056 Uiso 1 1 calc R U . . .
C1 C 0.8563(8) 0.6057(3) 0.6460(3) 0.0617(12) Uani 1 1 d . . . . .
C22 C 0.3679(6) 0.8223(2) 0.58615(19) 0.0370(7) Uani 1 1 d . . . . .
C21 C 0.2677(6) 0.8631(2) 0.6454(2) 0.0467(9) Uani 1 1 d . . . . .
H21 H 0.314264 0.863458 0.697105 0.056 Uiso 1 1 calc R U . . .
C20 C 0.0954(6) 0.9038(2) 0.6259(2) 0.0490(9) Uani 1 1 d . . . . .
H20 H 0.024693 0.931841 0.664519 0.059 Uiso 1 1 calc R U . . .
C19 C 0.0304(6) 0.9021(2) 0.5491(2) 0.0439(8) Uani 1 1 d . . . . .
C18 C 0.1266(5) 0.8606(2) 0.48858(19) 0.0394(8) Uani 1 1 d . . . . .
H18 H 0.077302 0.858984 0.437348 0.047 Uiso 1 1 calc R U . . .
C15 C 0.6663(7) 0.9480(3) 0.3401(3) 0.0541(10) Uani 1 1 d . . . . .
H15 H 0.668167 1.005966 0.340490 0.065 Uiso 1 1 calc R U . . .
C5 C 0.3302(5) 0.6947(2) 0.42484(18) 0.0337(7) Uani 1 1 d . . . . .
C10 C 0.2388(7) 0.7016(3) 0.3521(2) 0.0522(10) Uani 1 1 d . . . . .
H10 H 0.249804 0.750699 0.323195 0.063 Uiso 1 1 calc R U . . .
C9 C 0.1307(7) 0.6357(3) 0.3223(3) 0.0664(13) Uani 1 1 d . . . . .
H9 H 0.071199 0.640640 0.273091 0.080 Uiso 1 1 calc R U . . .
C8 C 0.1106(7) 0.5631(3) 0.3646(3) 0.0681(14) Uani 1 1 d . . . . .
H8 H 0.037760 0.519124 0.344267 0.082 Uiso 1 1 calc R U . . .
C7 C 0.1985(7) 0.5560(3) 0.4367(3) 0.0615(12) Uani 1 1 d . . . . .
H7 H 0.184435 0.507089 0.465651 0.074 Uiso 1 1 calc R U . . .
C6 C 0.3090(5) 0.6212(2) 0.4677(2) 0.0441(8) Uani 1 1 d . . . . .
H6 H 0.368547 0.615524 0.516797 0.053 Uiso 1 1 calc R U . . .
H16 H 0.474(7) 0.929(2) 0.431(2) 0.049(11) Uiso 1 1 d . . . . .

loop_
_atom_site_aniso_label
_atom_site_aniso_U_11
_atom_site_aniso_U_22
_atom_site_aniso_U_33
_atom_site_aniso_U_23
_atom_site_aniso_U_13
_atom_site_aniso_U_12
S1 0.0372(5) 0.0542(5) 0.0381(4) -0.0031(4) 0.0014(4) 0.0096(4)
F2 0.102(3) 0.089(2) 0.102(2) 0.0226(18) 0.043(2) -0.005(2)
F3 0.155(4) 0.0536(15) 0.0854(19) -0.0023(14) 0.001(2) 0.0341(19)
F1 0.194(5) 0.101(2) 0.0649(17) 0.0171(16) -0.056(2) 0.005(3)
F4 0.0479(14) 0.0705(15) 0.0784(16) -0.0049(13) 0.0018(13) 0.0234(13)
N1 0.0391(17) 0.0481(16) 0.0318(13) -0.0059(11) -0.0030(11) 0.0025(13)
C17 0.0362(17) 0.0336(14) 0.0291(13) -0.0034(12) 0.0047(14) -0.0018(12)
C16 0.040(2) 0.0401(17) 0.0460(18) -0.0025(15) 0.0025(16) -0.0008(16)
C14 0.046(2) 0.071(3) 0.0454(19) 0.0208(19) 0.0024(17) -0.014(2)
C13 0.049(2) 0.072(3) 0.0333(16) -0.0038(17) 0.0070(16) -0.0033(19)
C12 0.052(2) 0.0464(19) 0.0360(16) -0.0048(14) 0.0074(16) -0.0029(17)
C11 0.0344(18) 0.0394(16) 0.0265(13) -0.0018(12) -0.0018(12) -0.0047(14)
C4 0.0314(17) 0.0336(14) 0.0290(14) -0.0028(11) 0.0002(12) 0.0020(13)
C3 0.0325(16) 0.0375(15) 0.0305(15) -0.0002(12) -0.0006(12) 0.0010(13)
C2 0.0345(19) 0.057(2) 0.0482(19) -0.0029(15) -0.0080(16) 0.0014(16)
C1 0.079(4) 0.058(2) 0.048(2) 0.0016(18) -0.009(2) 0.016(2)
C22 0.037(2) 0.0414(17) 0.0325(15) -0.0065(13) 0.0002(13) -0.0012(15)
C21 0.050(2) 0.056(2) 0.0340(16) -0.0098(15) 0.0046(15) -0.0003(18)
C20 0.046(2) 0.0494(19) 0.051(2) -0.0157(16) 0.0149(17) -0.0003(18)
C19 0.035(2) 0.0425(18) 0.055(2) -0.0014(15) 0.0078(16) 0.0030(16)
C18 0.0387(19) 0.0419(18) 0.0376(17) 0.0010(12) 0.0009(13) 0.0009(14)
C15 0.049(2) 0.048(2) 0.065(2) 0.0138(18) 0.0018(19) -0.0087(18)
C5 0.0304(17) 0.0366(16) 0.0342(14) -0.0088(12) 0.0032(13) -0.0014(13)
C10 0.053(2) 0.063(2) 0.0407(19) -0.0021(17) -0.0096(16) -0.011(2)
C9 0.059(3) 0.088(3) 0.053(2) -0.025(2) -0.0080(19) -0.018(3)
C8 0.053(3) 0.065(3) 0.087(3) -0.038(2) 0.011(2) -0.017(2)
C7 0.056(3) 0.042(2) 0.087(3) -0.010(2) 0.012(2) -0.0117(18)
C6 0.040(2) 0.0393(18) 0.0529(19) -0.0017(15) 0.0043(16) 0.0004(16)

loop_
_atom_type_symbol
_atom_type_description
_atom_type_scat_dispersion_real
_atom_type_scat_dispersion_imag
_atom_type_scat_source
C C 0.0033 0.0016 'International Tables Vol C Tables 4.2.6.8 and 6.1.1.4'
H H 0.0000 0.0000 'International Tables Vol C Tables 4.2.6.8 and 6.1.1.4'
F F 0.0171 0.0103 'International Tables Vol C Tables 4.2.6.8 and 6.1.1.4'
N N 0.0061 0.0033 'International Tables Vol C Tables 4.2.6.8 and 6.1.1.4'
S S 0.1246 0.1234 'International Tables Vol C Tables 4.2.6.8 and 6.1.1.4'

loop_
_geom_angle_atom_site_label_1
_geom_angle_atom_site_label_2
_geom_angle_atom_site_label_3
_geom_angle
_geom_angle_site_symmetry_1
_geom_angle_site_symmetry_3
_geom_angle_publ_flag
C3 S1 C2 100.93(16) . . ?
C3 N1 C22 106.4(3) . . ?
C22 C17 C4 107.6(3) . . ?
C18 C17 C4 131.3(3) . . ?
C18 C17 C22 121.0(3) . . ?
C11 C16 C15 120.6(4) . . ?
C11 C16 H16 114(3) . . ?
C15 C16 H16 125(3) . . ?
C13 C14 H14 120.1 . . ?
C13 C14 C15 119.8(3) . . ?
C15 C14 H14 120.1 . . ?
C14 C13 H13 119.9 . . ?
C14 C13 C12 120.2(4) . . ?
C12 C13 H13 119.9 . . ?
C13 C12 H12 119.6 . . ?
C13 C12 C11 120.8(3) . . ?
C11 C12 H12 119.6 . . ?
C16 C11 C12 118.5(3) . . ?
C16 C11 C4 121.6(3) . . ?
C12 C11 C4 119.8(3) . . ?
C17 C4 C11 114.6(3) . . ?
C17 C4 C3 98.0(2) . . ?
C17 C4 C5 109.0(3) . . ?
C11 C4 C3 108.3(3) . . ?
C5 C4 C11 112.6(2) . . ?
C5 C4 C3 113.5(3) . . ?
N1 C3 S1 124.7(3) . . ?
N1 C3 C4 115.7(3) . . ?
C4 C3 S1 119.5(2) . . ?
S1 C2 H2A 108.7 . . ?
S1 C2 H2B 108.7 . . ?
H2A C2 H2B 107.6 . . ?
C1 C2 S1 114.1(3) . . ?
C1 C2 H2A 108.7 . . ?
C1 C2 H2B 108.7 . . ?
F2 C1 C2 112.6(4) . . ?
F3 C1 F2 105.8(4) . . ?
F3 C1 C2 112.8(4) . . ?
F1 C1 F2 106.8(5) . . ?
F1 C1 F3 107.0(4) . . ?
F1 C1 C2 111.4(4) . . ?
C17 C22 N1 112.4(3) . . ?
C21 C22 N1 126.4(3) . . ?
C21 C22 C17 121.2(3) . . ?
C22 C21 H21 120.9 . . ?
C22 C21 C20 118.3(3) . . ?
C20 C21 H21 120.9 . . ?
C21 C20 H20 120.3 . . ?
C19 C20 C21 119.5(3) . . ?
C19 C20 H20 120.3 . . ?
F4 C19 C20 118.2(3) . . ?
F4 C19 C18 118.3(3) . . ?
C20 C19 C18 123.5(3) . . ?
C17 C18 C19 116.5(3) . . ?
C17 C18 H18 121.7 . . ?
C19 C18 H18 121.7 . . ?
C16 C15 H15 120.0 . . ?
C14 C15 C16 120.0(4) . . ?
C14 C15 H15 120.0 . . ?
C10 C5 C4 119.8(3) . . ?
C10 C5 C6 118.8(3) . . ?
C6 C5 C4 121.2(3) . . ?
C5 C10 H10 119.9 . . ?
C5 C10 C9 120.2(4) . . ?
C9 C10 H10 119.9 . . ?
C10 C9 H9 119.6 . . ?
C8 C9 C10 120.8(4) . . ?
C8 C9 H9 119.6 . . ?
C9 C8 H8 120.3 . . ?
C7 C8 C9 119.4(4) . . ?
C7 C8 H8 120.3 . . ?
C8 C7 H7 119.5 . . ?
C8 C7 C6 120.9(4) . . ?
C6 C7 H7 119.5 . . ?
C5 C6 C7 119.9(4) . . ?
C5 C6 H6 120.1 . . ?
C7 C6 H6 120.1 . . ?

loop_
_geom_bond_atom_site_label_1
_geom_bond_atom_site_label_2
_geom_bond_distance
_geom_bond_site_symmetry_2
_geom_bond_publ_flag
S1 C3 1.748(3) . ?
S1 C2 1.794(4) . ?
F2 C1 1.327(6) . ?
F3 C1 1.326(5) . ?
F1 C1 1.316(5) . ?
F4 C19 1.353(5) . ?
N1 C3 1.286(4) . ?
N1 C22 1.422(5) . ?
C17 C4 1.523(4) . ?
C17 C22 1.396(5) . ?
C17 C18 1.380(5) . ?
C16 C11 1.382(5) . ?
C16 C15 1.390(5) . ?
C16 H16 0.91(4) . ?
C14 H14 0.9300 . ?
C14 C13 1.367(6) . ?
C14 C15 1.380(6) . ?
C13 H13 0.9300 . ?
C13 C12 1.385(5) . ?
C12 H12 0.9300 . ?
C12 C11 1.388(5) . ?
C11 C4 1.538(4) . ?
C4 C3 1.546(4) . ?
C4 C5 1.534(4) . ?
C2 H2A 0.9700 . ?
C2 H2B 0.9700 . ?
C2 C1 1.489(6) . ?
C22 C21 1.381(5) . ?
C21 H21 0.9300 . ?
C21 C20 1.390(6) . ?
C20 H20 0.9300 . ?
C20 C19 1.373(5) . ?
C19 C18 1.388(5) . ?
C18 H18 0.9300 . ?
C15 H15 0.9300 . ?
C5 C10 1.384(5) . ?
C5 C6 1.392(5) . ?
C10 H10 0.9300 . ?
C10 C9 1.388(6) . ?
C9 H9 0.9300 . ?
C9 C8 1.374(8) . ?
C8 H8 0.9300 . ?
C8 C7 1.365(7) . ?
C7 H7 0.9300 . ?
C7 C6 1.393(5) . ?
C6 H6 0.9300 . ?

loop_
_geom_torsion_atom_site_label_1
_geom_torsion_atom_site_label_2
_geom_torsion_atom_site_label_3
_geom_torsion_atom_site_label_4
_geom_torsion
_geom_torsion_site_symmetry_1
_geom_torsion_site_symmetry_2
_geom_torsion_site_symmetry_3
_geom_torsion_site_symmetry_4
_geom_torsion_publ_flag
S1 C2 C1 F2 -61.4(5) . . . . ?
S1 C2 C1 F3 58.3(5) . . . . ?
S1 C2 C1 F1 178.7(4) . . . . ?
F4 C19 C18 C17 179.3(3) . . . . ?
N1 C22 C21 C20 -178.6(3) . . . . ?
C17 C4 C3 S1 -178.3(2) . . . . ?
C17 C4 C3 N1 -1.0(4) . . . . ?
C17 C4 C5 C10 89.3(4) . . . . ?
C17 C4 C5 C6 -86.2(4) . . . . ?
C17 C22 C21 C20 0.1(5) . . . . ?
C16 C11 C4 C17 13.3(5) . . . . ?
C16 C11 C4 C3 -95.0(4) . . . . ?
C16 C11 C4 C5 138.6(3) . . . . ?
C14 C13 C12 C11 0.9(6) . . . . ?
C13 C14 C15 C16 0.0(7) . . . . ?
C13 C12 C11 C16 -0.7(6) . . . . ?
C13 C12 C11 C4 -177.7(3) . . . . ?
C12 C11 C4 C17 -169.8(3) . . . . ?
C12 C11 C4 C3 81.9(4) . . . . ?
C12 C11 C4 C5 -44.5(4) . . . . ?
C11 C16 C15 C14 0.2(6) . . . . ?
C11 C4 C3 S1 -59.0(3) . . . . ?
C11 C4 C3 N1 118.3(3) . . . . ?
C11 C4 C5 C10 -39.1(4) . . . . ?
C11 C4 C5 C6 145.4(3) . . . . ?
C4 C17 C22 N1 0.4(4) . . . . ?
C4 C17 C22 C21 -178.4(3) . . . . ?
C4 C17 C18 C19 178.6(3) . . . . ?
C4 C5 C10 C9 -176.7(4) . . . . ?
C4 C5 C6 C7 176.1(3) . . . . ?
C3 S1 C2 C1 95.2(3) . . . . ?
C3 N1 C22 C17 -1.1(4) . . . . ?
C3 N1 C22 C21 177.7(4) . . . . ?
C3 C4 C5 C10 -162.6(3) . . . . ?
C3 C4 C5 C6 21.8(4) . . . . ?
C2 S1 C3 N1 0.6(3) . . . . ?
C2 S1 C3 C4 177.7(2) . . . . ?
C22 N1 C3 S1 178.4(2) . . . . ?
C22 N1 C3 C4 1.3(4) . . . . ?
C22 C17 C4 C11 -114.2(3) . . . . ?
C22 C17 C4 C3 0.3(3) . . . . ?
C22 C17 C4 C5 118.6(3) . . . . ?
C22 C17 C18 C19 2.1(5) . . . . ?
C22 C21 C20 C19 0.1(6) . . . . ?
C21 C20 C19 F4 179.6(3) . . . . ?
C21 C20 C19 C18 0.9(6) . . . . ?
C20 C19 C18 C17 -2.0(5) . . . . ?
C18 C17 C4 C11 69.0(4) . . . . ?
C18 C17 C4 C3 -176.6(3) . . . . ?
C18 C17 C4 C5 -58.2(4) . . . . ?
C18 C17 C22 N1 177.6(3) . . . . ?
C18 C17 C22 C21 -1.2(5) . . . . ?
C15 C16 C11 C12 0.2(6) . . . . ?
C15 C16 C11 C4 177.1(3) . . . . ?
C15 C14 C13 C12 -0.6(7) . . . . ?
C5 C4 C3 S1 66.9(3) . . . . ?
C5 C4 C3 N1 -115.8(3) . . . . ?
C5 C10 C9 C8 0.8(7) . . . . ?
C10 C5 C6 C7 0.5(5) . . . . ?
C10 C9 C8 C7 -0.1(8) . . . . ?
C9 C8 C7 C6 -0.4(7) . . . . ?
C8 C7 C6 C5 0.2(6) . . . . ?
C6 C5 C10 C9 -1.0(6) . . . . ?
